data_1546569
loop_
_publ_author_name
'Gunawardana, C. A.'
'Desper, J.'
'Sinha, A. S.'
'&#x00D0;akovi\'c, M.'
'Aaker\"oy, C. B.'

_publ_section_title
;
 Competition and selectivity in supramolecular synthesis: structural
 landscape around 1-(pyridylmethyl)-2,2&#x2032;-biimidazoles
;
_journal_name_full 'Faraday Discuss.'
_journal_paper_doi 10.1039/C7FD00080D
_journal_year 2017
_chemical_formula_moiety
;
(C12 H11 N5) (C4 H6 O4)
;
_chemical_formula_sum 'C16 H17 N5 O4'
_chemical_formula_weight 343.34
_chemical_name_systematic
;
CG-P1-A1-HBD1 N-(2-pyridylmethyl)-2,2-biimidazole, HOOC-(CH2)2-COOH
;
_space_group_crystal_system triclinic
_space_group_IT_number 2
_space_group_name_Hall '-P 1'
_space_group_name_H-M_alt 'P -1'
_symmetry_space_group_name_Hall '-P 1'
_symmetry_space_group_name_H-M 'P -1'
_atom_sites_solution_hydrogens mixed
_audit_creation_method SHELXL-2013
_audit_update_record
;
2017-02-17 deposited with the CCDC.
2017-04-04 downloaded from the CCDC.
;
_cell_angle_alpha 90.818(7)
_cell_angle_beta 99.190(6)
_cell_angle_gamma 99.925(6)
_cell_formula_units_Z 2
_cell_length_a 5.0716(9)
_cell_length_b 11.314(2)
_cell_length_c 14.051(3)
_cell_measurement_reflns_used 6856
_cell_measurement_temperature 120(2)
_cell_measurement_theta_max 31.02
_cell_measurement_theta_min 2.40
_cell_volume 783.3(3)
_computing_cell_refinement 'Bruker SAINT'
_computing_data_collection 'Bruker APEX2'
_computing_data_reduction 'Bruker SAINT'
_computing_molecular_graphics 'Bruker SHELXTL'
_computing_publication_material 'Bruker SHELXTL'
_computing_structure_refinement 'SHELXL-2013 (Sheldrick, 2013)'
_computing_structure_solution 'SHELXS-97 (Sheldrick 2008)'
_diffrn_ambient_temperature 120(2)
_diffrn_measured_fraction_theta_full 0.970
_diffrn_measured_fraction_theta_max 0.922
_diffrn_measurement_device_type 'Bruker APEX-II CCD'
_diffrn_measurement_method '\f and \w scans'
_diffrn_radiation_type MoK\a
_diffrn_radiation_wavelength 0.71073
_diffrn_reflns_av_R_equivalents 0.0192
_diffrn_reflns_av_unetI/netI 0.0231
_diffrn_reflns_Laue_measured_fraction_full 0.970
_diffrn_reflns_Laue_measured_fraction_max 0.922
_diffrn_reflns_limit_h_max 7
_diffrn_reflns_limit_h_min -7
_diffrn_reflns_limit_k_max 16
_diffrn_reflns_limit_k_min -16
_diffrn_reflns_limit_l_max 19
_diffrn_reflns_limit_l_min -20
_diffrn_reflns_number 11896
_diffrn_reflns_point_group_measured_fraction_full 0.970
_diffrn_reflns_point_group_measured_fraction_max 0.922
_diffrn_reflns_theta_full 30.000
_diffrn_reflns_theta_max 31.033
_diffrn_reflns_theta_min 1.469
_exptl_absorpt_coefficient_mu 0.108
_exptl_absorpt_correction_T_max 0.987
_exptl_absorpt_correction_T_min 0.908
_exptl_absorpt_correction_type multi-scan
_exptl_absorpt_process_details SADABS
_exptl_crystal_colour colourless
_exptl_crystal_density_diffrn 1.456
_exptl_crystal_description plate
_exptl_crystal_F_000 360
_exptl_crystal_size_max 0.420
_exptl_crystal_size_mid 0.380
_exptl_crystal_size_min 0.120
_refine_diff_density_max 0.371
_refine_diff_density_min -0.357
_refine_diff_density_rms 0.050
_refine_ls_extinction_method none
_refine_ls_goodness_of_fit_ref 1.034
_refine_ls_hydrogen_treatment mixed
_refine_ls_matrix_type full
_refine_ls_number_parameters 235
_refine_ls_number_reflns 4628
_refine_ls_number_restraints 0
_refine_ls_restrained_S_all 1.034
_refine_ls_R_factor_all 0.0501
_refine_ls_R_factor_gt 0.0418
_refine_ls_shift/su_max 0.000
_refine_ls_shift/su_mean 0.000
_refine_ls_structure_factor_coef Fsqd
_refine_ls_weighting_details 'w=1/[\s^2^(Fo^2^)+(0.0700P)^2^+0.2000P] where P=(Fo^2^+2Fc^2^)/3'
_refine_ls_weighting_scheme calc
_refine_ls_wR_factor_gt 0.1147
_refine_ls_wR_factor_ref 0.1226
_reflns_Friedel_coverage 0.000
_reflns_number_gt 3897
_reflns_number_total 4628
_reflns_threshold_expression 'I > 2\s(I)'
_cod_data_source_file c7fd00080d2.cif
_cod_data_source_block A1HBD2
_cod_original_cell_volume 783.2(3)
_cod_database_code 1546569
_shelx_space_group_comment
;
The symmetry employed for this shelxl refinement is uniquely defined
by the following loop, which should always be used as a source of
symmetry information in preference to the above space-group names.
They are only intended as comments.
;
_shelx_estimated_absorpt_t_min 0.956
_shelx_estimated_absorpt_t_max 0.987
_shelxl_version_number 2013-4

loop_
_space_group_symop_operation_xyz
'x, y, z'
'-x, -y, -z'

loop_
_atom_site_label
_atom_site_type_symbol
_atom_site_fract_x
_atom_site_fract_y
_atom_site_fract_z
_atom_site_U_iso_or_equiv
_atom_site_adp_type
_atom_site_occupancy
_atom_site_site_symmetry_order
_atom_site_calc_flag
_atom_site_refinement_flags_posn
_atom_site_refinement_flags_adp
N11 N 0.99375(16) 0.22301(7) 0.41471(6) 0.01555(17) Uani 1 1 d . .
C12 C 0.79326(19) 0.23753(8) 0.34321(7) 0.01510(18) Uani 1 1 d . .
N13 N 0.77927(17) 0.15451(8) 0.27328(6) 0.01773(17) Uani 1 1 d . .
H13 H 0.639(3) 0.1361(12) 0.2118(10) 0.021 Uiso 1 1 d . U
C14 C 0.9741(2) 0.08581(9) 0.30080(7) 0.0196(2) Uani 1 1 d . .
H14 H 1.0089 0.0205 0.2643 0.023 Uiso 1 1 calc R U
C15 C 1.1079(2) 0.12776(9) 0.38927(7) 0.01848(19) Uani 1 1 d . .
H15 H 1.2528 0.0973 0.4266 0.022 Uiso 1 1 calc R U
N21 N 0.43775(17) 0.34136(8) 0.26346(6) 0.01755(17) Uani 1 1 d . .
H21 H 0.391(3) 0.2957(13) 0.2040(10) 0.021 Uiso 1 1 d . U
C22 C 0.62555(19) 0.32800(8) 0.34053(7) 0.01527(18) Uani 1 1 d . .
N23 N 0.63209(17) 0.40681(8) 0.41214(6) 0.01779(17) Uani 1 1 d . .
C24 C 0.4396(2) 0.47365(9) 0.37809(7) 0.01819(19) Uani 1 1 d . .
H24 H 0.3968 0.5383 0.4130 0.022 Uiso 1 1 calc R U
C25 C 0.3174(2) 0.43411(9) 0.28651(7) 0.01848(19) Uani 1 1 d . .
H25 H 0.1770 0.4651 0.2471 0.022 Uiso 1 1 calc R U
N31 N 0.70753(18) 0.15447(8) 0.56006(6) 0.02041(18) Uani 1 1 d . .
C32 C 0.91506(19) 0.24470(9) 0.58347(7) 0.01675(19) Uani 1 1 d . .
C33 C 0.9895(2) 0.29935(11) 0.67552(8) 0.0239(2) Uani 1 1 d . .
H33 H 1.1390 0.3638 0.6892 0.029 Uiso 1 1 calc R U
C34 C 0.8416(3) 0.25793(11) 0.74665(8) 0.0286(2) Uani 1 1 d . .
H34 H 0.8869 0.2937 0.8100 0.034 Uiso 1 1 calc R U
C35 C 0.6264(2) 0.16336(11) 0.72375(9) 0.0278(2) Uani 1 1 d . .
H35 H 0.5220 0.1323 0.7712 0.033 Uiso 1 1 calc R U
C36 C 0.5670(2) 0.11532(11) 0.63056(8) 0.0256(2) Uani 1 1 d . .
H36 H 0.4183 0.0508 0.6151 0.031 Uiso 1 1 calc R U
C37 C 1.07878(19) 0.29104(9) 0.50664(7) 0.01645(19) Uani 1 1 d . .
H37A H 1.0626 0.3760 0.4963 0.020 Uiso 1 1 calc R U
H37B H 1.2724 0.2883 0.5300 0.020 Uiso 1 1 calc R U
C41 C 0.2699(2) 0.12151(10) 0.07240(7) 0.0237(2) Uani 1 1 d . .
O41 O 0.4415(2) 0.07211(8) 0.12367(6) 0.0357(2) Uani 1 1 d . .
O42 O 0.22896(17) 0.22465(8) 0.09074(6) 0.0285(2) Uani 1 1 d . .
C42 C 0.1019(3) 0.04992(11) -0.01508(8) 0.0306(3) Uani 1 1 d . .
H42A H 0.0057 0.1037 -0.0573 0.037 Uiso 1 1 calc R U
H42B H 0.2227 0.0155 -0.0523 0.037 Uiso 1 1 calc R U
C51 C -0.2454(2) 0.39482(12) 0.03366(8) 0.0269(2) Uani 1 1 d . .
O51 O -0.1770(2) 0.30416(10) -0.01099(7) 0.0383(2) Uani 1 1 d . .
H51 H -0.038(4) 0.2699(16) 0.0319(13) 0.046 Uiso 1 1 d . U
O52 O -0.1439(2) 0.42961(10) 0.11478(7) 0.0419(3) Uani 1 1 d . .
C52 C -0.4583(2) 0.45018(12) -0.02702(8) 0.0286(3) Uani 1 1 d . .
H52A H -0.6194 0.3875 -0.0489 0.034 Uiso 1 1 calc R U
H52B H -0.3878 0.4825 -0.0850 0.034 Uiso 1 1 calc R U

loop_
_atom_site_aniso_label
_atom_site_aniso_U_11
_atom_site_aniso_U_22
_atom_site_aniso_U_33
_atom_site_aniso_U_23
_atom_site_aniso_U_13
_atom_site_aniso_U_12
N11 0.0145(3) 0.0179(4) 0.0132(4) -0.0015(3) 0.0009(3) 0.0011(3)
C12 0.0149(4) 0.0166(4) 0.0124(4) -0.0012(3) 0.0019(3) -0.0005(3)
N13 0.0188(4) 0.0177(4) 0.0151(4) -0.0032(3) 0.0007(3) 0.0012(3)
C14 0.0204(4) 0.0194(4) 0.0188(5) -0.0029(4) 0.0035(4) 0.0032(4)
C15 0.0169(4) 0.0192(4) 0.0189(4) -0.0008(4) 0.0017(3) 0.0033(3)
N21 0.0193(4) 0.0190(4) 0.0128(4) -0.0021(3) -0.0006(3) 0.0026(3)
C22 0.0147(4) 0.0170(4) 0.0126(4) -0.0005(3) 0.0008(3) 0.0001(3)
N23 0.0178(4) 0.0187(4) 0.0155(4) -0.0035(3) -0.0001(3) 0.0023(3)
C24 0.0185(4) 0.0186(4) 0.0164(4) -0.0025(3) 0.0009(3) 0.0025(3)
C25 0.0187(4) 0.0192(4) 0.0166(4) -0.0001(3) 0.0000(3) 0.0034(3)
N31 0.0185(4) 0.0220(4) 0.0198(4) 0.0028(3) 0.0022(3) 0.0020(3)
C32 0.0163(4) 0.0193(4) 0.0151(4) 0.0014(3) 0.0012(3) 0.0053(3)
C33 0.0269(5) 0.0276(5) 0.0161(5) -0.0027(4) 0.0020(4) 0.0033(4)
C34 0.0367(6) 0.0351(6) 0.0169(5) 0.0015(4) 0.0068(4) 0.0120(5)
C35 0.0316(6) 0.0331(6) 0.0241(5) 0.0101(4) 0.0126(4) 0.0125(5)
C36 0.0232(5) 0.0278(5) 0.0267(5) 0.0074(4) 0.0073(4) 0.0032(4)
C37 0.0151(4) 0.0195(4) 0.0127(4) -0.0027(3) -0.0007(3) 0.0004(3)
C41 0.0275(5) 0.0246(5) 0.0144(4) -0.0020(4) -0.0028(4) -0.0019(4)
O41 0.0517(6) 0.0235(4) 0.0242(4) -0.0066(3) -0.0177(4) 0.0083(4)
O42 0.0286(4) 0.0346(4) 0.0205(4) -0.0086(3) -0.0067(3) 0.0112(3)
C42 0.0379(6) 0.0303(6) 0.0156(5) -0.0046(4) -0.0077(4) -0.0042(5)
C51 0.0185(5) 0.0399(6) 0.0214(5) 0.0057(5) 0.0003(4) 0.0047(4)
O51 0.0367(5) 0.0588(6) 0.0216(4) -0.0019(4) -0.0046(4) 0.0238(5)
O52 0.0377(5) 0.0566(6) 0.0286(5) -0.0072(4) -0.0152(4) 0.0209(5)
C52 0.0207(5) 0.0445(7) 0.0193(5) 0.0054(5) -0.0020(4) 0.0069(5)

loop_
_atom_type_symbol
_atom_type_description
_atom_type_scat_dispersion_real
_atom_type_scat_dispersion_imag
_atom_type_scat_source
C C 0.0033 0.0016 'International Tables Vol C Tables 4.2.6.8 and 6.1.1.4'
H H 0.0000 0.0000 'International Tables Vol C Tables 4.2.6.8 and 6.1.1.4'
N N 0.0061 0.0033 'International Tables Vol C Tables 4.2.6.8 and 6.1.1.4'
O O 0.0106 0.0060 'International Tables Vol C Tables 4.2.6.8 and 6.1.1.4'

loop_
_geom_angle_atom_site_label_1
_geom_angle_atom_site_label_2
_geom_angle_atom_site_label_3
_geom_angle
_geom_angle_site_symmetry_1
_geom_angle_site_symmetry_3
C12 N11 C15 108.66(8) . .
C12 N11 C37 127.76(8) . .
C15 N11 C37 123.55(8) . .
N13 C12 N11 108.20(9) . .
N13 C12 C22 125.35(9) . .
N11 C12 C22 126.44(9) . .
C12 N13 C14 108.61(8) . .
C12 N13 H13 128.0(8) . .
C14 N13 H13 123.1(8) . .
C15 C14 N13 107.73(9) . .
C15 C14 H14 126.1 . .
N13 C14 H14 126.1 . .
C14 C15 N11 106.80(9) . .
C14 C15 H15 126.6 . .
N11 C15 H15 126.6 . .
C22 N21 C25 106.95(8) . .
C22 N21 H21 128.4(9) . .
C25 N21 H21 124.7(9) . .
N23 C22 N21 111.94(9) . .
N23 C22 C12 125.01(9) . .
N21 C22 C12 123.04(9) . .
C22 N23 C24 104.71(8) . .
N23 C24 C25 110.35(9) . .
N23 C24 H24 124.8 . .
C25 C24 H24 124.8 . .
N21 C25 C24 106.04(9) . .
N21 C25 H25 127.0 . .
C24 C25 H25 127.0 . .
C32 N31 C36 116.97(9) . .
N31 C32 C33 123.31(9) . .
N31 C32 C37 118.68(9) . .
C33 C32 C37 118.01(9) . .
C34 C33 C32 118.69(11) . .
C34 C33 H33 120.7 . .
C32 C33 H33 120.7 . .
C33 C34 C35 118.77(11) . .
C33 C34 H34 120.6 . .
C35 C34 H34 120.6 . .
C36 C35 C34 118.42(10) . .
C36 C35 H35 120.8 . .
C34 C35 H35 120.8 . .
N31 C36 C35 123.85(11) . .
N31 C36 H36 118.1 . .
C35 C36 H36 118.1 . .
N11 C37 C32 113.45(8) . .
N11 C37 H37A 108.9 . .
C32 C37 H37A 108.9 . .
N11 C37 H37B 108.9 . .
C32 C37 H37B 108.9 . .
H37A C37 H37B 107.7 . .
O42 C41 O41 123.50(10) . .
O42 C41 C42 119.25(10) . .
O41 C41 C42 117.24(11) . .
C42 C42 C41 110.62(12) 2 .
C42 C42 H42A 109.5 2 .
C41 C42 H42A 109.5 . .
C42 C42 H42B 109.5 2 .
C41 C42 H42B 109.5 . .
H42A C42 H42B 108.1 . .
O52 C51 O51 122.99(11) . .
O52 C51 C52 123.79(12) . .
O51 C51 C52 113.22(10) . .
C51 O51 H51 110.4(10) . .
C51 C52 C52 112.20(12) . 2_465
C51 C52 H52A 109.2 . .
C52 C52 H52A 109.2 2_465 .
C51 C52 H52B 109.2 . .
C52 C52 H52B 109.2 2_465 .
H52A C52 H52B 107.9 . .

loop_
_geom_bond_atom_site_label_1
_geom_bond_atom_site_label_2
_geom_bond_distance
_geom_bond_site_symmetry_2
N11 C12 1.3439(12) .
N11 C15 1.3765(13) .
N11 C37 1.4581(12) .
C12 N13 1.3347(12) .
C12 C22 1.4365(14) .
N13 C14 1.3716(14) .
N13 H13 1.022(14) .
C14 C15 1.3541(14) .
C14 H14 0.9500 .
C15 H15 0.9500 .
N21 C22 1.3519(12) .
N21 C25 1.3613(13) .
N21 H21 0.951(14) .
C22 N23 1.3273(12) .
N23 C24 1.3673(13) .
C24 C25 1.3687(13) .
C24 H24 0.9500 .
C25 H25 0.9500 .
N31 C32 1.3295(13) .
N31 C36 1.3470(14) .
C32 C33 1.3923(14) .
C32 C37 1.5106(14) .
C33 C34 1.3831(16) .
C33 H33 0.9500 .
C34 C35 1.3840(18) .
C34 H34 0.9500 .
C35 C36 1.3777(17) .
C35 H35 0.9500 .
C36 H36 0.9500 .
C37 H37A 0.9900 .
C37 H37B 0.9900 .
C41 O42 1.2502(14) .
C41 O41 1.2523(15) .
C41 C42 1.5140(15) .
C42 C42 1.508(2) 2
C42 H42A 0.9900 .
C42 H42B 0.9900 .
C51 O52 1.2038(15) .
C51 O51 1.3189(16) .
C51 C52 1.4965(16) .
O51 H51 0.988(19) .
C52 C52 1.506(3) 2_465
C52 H52A 0.9900 .
C52 H52B 0.9900 .

loop_
_geom_hbond_atom_site_label_D
_geom_hbond_atom_site_label_H
_geom_hbond_atom_site_label_A
_geom_hbond_distance_DH
_geom_hbond_distance_HA
_geom_hbond_distance_DA
_geom_hbond_angle_DHA
N13 H13 O41 1.022(14) 1.545(14) 2.5427(12) 163.9(13)
N21 H21 O42 0.951(14) 1.781(15) 2.7129(12) 165.8(13)
O51 H51 O42 0.988(19) 1.634(19) 2.6128(13) 169.9(16)

loop_
_geom_torsion_atom_site_label_1
_geom_torsion_atom_site_label_2
_geom_torsion_atom_site_label_3
_geom_torsion_atom_site_label_4
_geom_torsion
_geom_torsion_site_symmetry_4
C15 N11 C12 N13 -0.35(11) .
C37 N11 C12 N13 -178.36(8) .
C15 N11 C12 C22 -179.05(9) .
C37 N11 C12 C22 2.95(15) .
N11 C12 N13 C14 0.08(11) .
C22 C12 N13 C14 178.79(9) .
C12 N13 C14 C15 0.23(11) .
N13 C14 C15 N11 -0.44(11) .
C12 N11 C15 C14 0.50(11) .
C37 N11 C15 C14 178.60(8) .
C25 N21 C22 N23 0.23(11) .
C25 N21 C22 C12 179.51(9) .
N13 C12 C22 N23 176.74(9) .
N11 C12 C22 N23 -4.79(16) .
N13 C12 C22 N21 -2.45(15) .
N11 C12 C22 N21 176.03(9) .
N21 C22 N23 C24 -0.38(11) .
C12 C22 N23 C24 -179.65(9) .
C22 N23 C24 C25 0.40(11) .
C22 N21 C25 C24 0.03(11) .
N23 C24 C25 N21 -0.27(11) .
C36 N31 C32 C33 -0.44(15) .
C36 N31 C32 C37 179.76(9) .
N31 C32 C33 C34 0.20(17) .
C37 C32 C33 C34 -179.99(10) .
C32 C33 C34 C35 0.36(17) .
C33 C34 C35 C36 -0.66(17) .
C32 N31 C36 C35 0.11(17) .
C34 C35 C36 N31 0.44(18) .
C12 N11 C37 C32 84.85(12) .
C15 N11 C37 C32 -92.88(11) .
N31 C32 C37 N11 -3.61(13) .
C33 C32 C37 N11 176.57(9) .
O42 C41 C42 C42 -106.95(16) 2
O41 C41 C42 C42 71.98(18) 2
O52 C51 C52 C52 -3.2(2) 2_465
O51 C51 C52 C52 177.44(13) 2_465
